data_2207467
loop_
_publ_author_name
'Zeller, Matthias'
'Hunter, Allen D.'
'Hoefnagels, Roel'
'Geise, Herman'
'Blockhuys, Frank'

_publ_section_title
;
 2,5-Bis(2,2-diphenylethenyl)thiophene
;
_journal_coeditor_code CF2001
_journal_issue 12
_journal_name_full 'Acta Crystallographica Section E'
_journal_page_first o4183
_journal_page_last o4184
_journal_paper_doi 10.1107/S1600536805037517
_journal_volume 61
_journal_year 2005
_chemical_formula_iupac 'C32 H24 S'
_chemical_formula_moiety 'C32 H24 S'
_chemical_formula_sum 'C32 H24 S'
_chemical_formula_weight 440.57
_chemical_name_systematic
;
2,5-Bis(2,2-diphenylethenyl)thiophene
;
_space_group_IT_number 15
_symmetry_cell_setting monoclinic
_symmetry_space_group_name_Hall '-C 2yc'
_symmetry_space_group_name_H-M 'C 1 2/c 1'
_atom_sites_solution_hydrogens geom
_atom_sites_solution_primary direct
_atom_sites_solution_secondary difmap
_audit_creation_method SHELXL-97
_cell_angle_alpha 90.00
_cell_angle_beta 125.9890(10)
_cell_angle_gamma 90.00
_cell_formula_units_Z 8
_cell_length_a 26.7320(14)
_cell_length_b 9.7504(5)
_cell_length_c 21.9268(12)
_cell_measurement_reflns_used 9340
_cell_measurement_temperature 100(2)
_cell_measurement_theta_max 28.18
_cell_measurement_theta_min 2.29
_cell_volume 4624.3(4)
_computing_cell_refinement 'SAINT-Plus (Bruker, 2003)'
_computing_data_collection 'SMART (Bruker, 2002)'
_computing_data_reduction SAINT-Plus
_computing_molecular_graphics SHELXTL
_computing_publication_material SHELXTL
_computing_structure_refinement SHELXTL
_computing_structure_solution 'SHELXTL (Bruker, 2000)'
_diffrn_ambient_temperature 100(2)
_diffrn_measured_fraction_theta_full 0.917
_diffrn_measured_fraction_theta_max 0.917
_diffrn_measurement_device_type 'Bruker SMART APEX CCD'
_diffrn_measurement_method \w
_diffrn_radiation_monochromator graphite
_diffrn_radiation_source 'fine-focus sealed tube'
_diffrn_radiation_type MoK\a
_diffrn_radiation_wavelength 0.71073
_diffrn_reflns_av_R_equivalents 0.0154
_diffrn_reflns_av_sigmaI/netI 0.0212
_diffrn_reflns_limit_h_max 35
_diffrn_reflns_limit_h_min -34
_diffrn_reflns_limit_k_max 11
_diffrn_reflns_limit_k_min -12
_diffrn_reflns_limit_l_max 28
_diffrn_reflns_limit_l_min -28
_diffrn_reflns_number 13241
_diffrn_reflns_theta_full 28.21
_diffrn_reflns_theta_max 28.21
_diffrn_reflns_theta_min 1.88
_diffrn_standards_number 0
_exptl_absorpt_coefficient_mu 0.158
_exptl_absorpt_correction_T_max 0.96
_exptl_absorpt_correction_T_min 0.819
_exptl_absorpt_correction_type multi-scan
_exptl_absorpt_process_details '(SADABS in SAINT-Plus; Bruker, 2003)'
_exptl_crystal_colour red
_exptl_crystal_density_diffrn 1.266
_exptl_crystal_density_method 'not measured'
_exptl_crystal_description block
_exptl_crystal_F_000 1856
_exptl_crystal_size_max 0.56
_exptl_crystal_size_mid 0.35
_exptl_crystal_size_min 0.25
_refine_diff_density_max 0.318
_refine_diff_density_min -0.237
_refine_ls_extinction_method none
_refine_ls_goodness_of_fit_ref 1.058
_refine_ls_hydrogen_treatment constr
_refine_ls_matrix_type full
_refine_ls_number_parameters 298
_refine_ls_number_reflns 5216
_refine_ls_number_restraints 0
_refine_ls_restrained_S_all 1.058
_refine_ls_R_factor_all 0.0443
_refine_ls_R_factor_gt 0.0387
_refine_ls_shift/su_max 0.000
_refine_ls_shift/su_mean 0.000
_refine_ls_structure_factor_coef Fsqd
_refine_ls_weighting_details 'calc w = 1/[\s^2^(Fo^2^)+(0.0599P)^2^+2.2188P] where P = (Fo^2^+2Fc^2^)/3'
_refine_ls_weighting_scheme calc
_refine_ls_wR_factor_gt 0.1015
_refine_ls_wR_factor_ref 0.1056
_reflns_number_gt 4549
_reflns_number_total 5216
_reflns_threshold_expression I>2\s(I)
_cod_data_source_file cf2001.cif
_cod_data_source_block I
_cod_depositor_comments
;
The following automatic conversions were performed:
'_symmetry_cell_setting' value 'Monoclinic' changed to 'monoclinic'
according to '/home/saulius/struct/CIF-dictionaries/cif_core.dic'
dictionary named 'cif_core.dic' version 2.4.1 from 2010-06-29.

Automatic conversion script
Id: cif_fix_enum 1527 2010-12-29 10:47:43Z saulius 

The following automatic conversions were performed:

'_symmetry_cell_setting' value 'Monoclinic' changed to 'monoclinic'
according to /home/saulius/struct/CIF-dictionaries/cif_core.dic
dictionary named 'cif_core.dic' version 2.4.1 from 2010-06-29.

Automatic conversion script
Id: cif_fix_values 1715 2011-07-08 13:25:40Z adriana 
;
_cod_original_sg_symbol_H-M 'C 2/c'
_cod_database_code 2207467

loop_
_symmetry_equiv_pos_as_xyz
'x, y, z'
'-x, y, -z+1/2'
'x+1/2, y+1/2, z'
'-x+1/2, y+1/2, -z+1/2'
'-x, -y, -z'
'x, -y, z-1/2'
'-x+1/2, -y+1/2, -z'
'x+1/2, -y+1/2, z-1/2'

loop_
_atom_site_label
_atom_site_fract_x
_atom_site_fract_y
_atom_site_fract_z
_atom_site_U_iso_or_equiv
_atom_site_adp_type
_atom_site_calc_flag
_atom_site_refinement_flags
_atom_site_occupancy
_atom_site_type_symbol
S1 0.085451(14) 0.53140(3) 0.129295(16) 0.02686(10) Uani d . 1 S
C2A 0.10774(6) 0.70125(13) 0.15324(6) 0.0272(3) Uani d . 1 C
C3A 0.08333(6) 0.75620(15) 0.18841(7) 0.0317(3) Uani d . 1 C
H3A 0.0897 0.8485 0.2053 0.038 Uiso calc R 1 H
C4A 0.14865(5) 0.77593(13) 0.14244(6) 0.0259(2) Uani d . 1 C
H4A 0.1531 0.8703 0.1555 0.031 Uiso calc R 1 H
C5A 0.18161(5) 0.73538(12) 0.11720(6) 0.0242(2) Uani d . 1 C
C6A 0.22250(5) 0.83575(12) 0.11536(6) 0.0237(2) Uani d . 1 C
C7A 0.22321(6) 0.84329(13) 0.05213(7) 0.0289(3) Uani d . 1 C
H7A 0.1991 0.7807 0.0117 0.035 Uiso calc R 1 H
C8A 0.25872(7) 0.94087(13) 0.04777(7) 0.0316(3) Uani d . 1 C
H8A 0.2580 0.9461 0.0040 0.038 Uiso calc R 1 H
C9A 0.29517(6) 1.03064(13) 0.10702(7) 0.0292(3) Uani d . 1 C
H9A 0.3198 1.0971 0.1043 0.035 Uiso calc R 1 H
C10A 0.29556(6) 1.02298(14) 0.17048(7) 0.0295(3) Uani d . 1 C
H10A 0.3206 1.0842 0.2113 0.035 Uiso calc R 1 H
C11A 0.25962(6) 0.92661(14) 0.17461(6) 0.0276(3) Uani d . 1 C
H11A 0.2603 0.9224 0.2183 0.033 Uiso calc R 1 H
C12A 0.18047(5) 0.59449(12) 0.08990(6) 0.0242(2) Uani d . 1 C
C13A 0.23216(6) 0.50995(13) 0.13297(7) 0.0268(3) Uani d . 1 C
H13A 0.2669 0.5410 0.1805 0.032 Uiso calc R 1 H
C14A 0.23332(6) 0.38108(13) 0.10709(8) 0.0317(3) Uani d . 1 C
H14A 0.2684 0.3236 0.1374 0.038 Uiso calc R 1 H
C15A 0.18345(6) 0.33591(13) 0.03719(8) 0.0332(3) Uani d . 1 C
H15A 0.1846 0.2486 0.0189 0.040 Uiso calc R 1 H
C16A 0.13195(6) 0.41869(14) -0.00578(7) 0.0330(3) Uani d . 1 C
H16A 0.0975 0.3875 -0.0535 0.040 Uiso calc R 1 H
C17A 0.13034(6) 0.54680(13) 0.02027(7) 0.0289(3) Uani d . 1 C
H17A 0.0947 0.6027 -0.0097 0.035 Uiso calc R 1 H
C2B 0.04457(6) 0.53373(15) 0.16842(7) 0.0301(3) Uani d . 1 C
C3B 0.04808(6) 0.66196(16) 0.19682(7) 0.0337(3) Uani d . 1 C
H3B 0.0284 0.6848 0.2201 0.040 Uiso calc R 1 H
C4B 0.01012(6) 0.42050(16) 0.16918(7) 0.0320(3) Uani d . 1 C
H4B -0.0131 0.4424 0.1880 0.038 Uiso calc R 1 H
C5B 0.00553(5) 0.28903(15) 0.14765(7) 0.0311(3) Uani d . 1 C
C6B -0.03716(6) 0.19140(16) 0.14748(7) 0.0340(3) Uani d . 1 C
C7B -0.02829(6) 0.05043(17) 0.14727(8) 0.0411(4) Uani d . 1 C
H7B 0.0055 0.0180 0.1478 0.049 Uiso calc R 1 H
C8B -0.06780(7) -0.04353(19) 0.14633(9) 0.0500(4) Uani d . 1 C
H8B -0.0611 -0.1391 0.1459 0.060 Uiso calc R 1 H
C9B -0.11697(7) 0.0022(2) 0.14606(9) 0.0494(4) Uani d . 1 C
H9B -0.1439 -0.0618 0.1458 0.059 Uiso calc R 1 H
C10B -0.12663(6) 0.14159(19) 0.14611(8) 0.0438(4) Uani d . 1 C
H10B -0.1603 0.1731 0.1459 0.053 Uiso calc R 1 H
C11B -0.08760(6) 0.23566(18) 0.14642(7) 0.0376(3) Uani d . 1 C
H11B -0.0951 0.3311 0.1459 0.045 Uiso calc R 1 H
C12B 0.04295(6) 0.23408(14) 0.12293(7) 0.0298(3) Uani d . 1 C
C13B 0.10688(6) 0.21811(15) 0.17474(7) 0.0333(3) Uani d . 1 C
H13B 0.1268 0.2443 0.2258 0.040 Uiso calc R 1 H
C14B 0.14136(6) 0.16416(15) 0.15179(8) 0.0364(3) Uani d . 1 C
H14B 0.1848 0.1541 0.1872 0.044 Uiso calc R 1 H
C15B 0.11293(7) 0.12503(14) 0.07791(9) 0.0377(3) Uani d . 1 C
H15B 0.1367 0.0869 0.0627 0.045 Uiso calc R 1 H
C16B 0.04969(7) 0.14145(15) 0.02592(8) 0.0371(3) Uani d . 1 C
H16B 0.0301 0.1163 -0.0252 0.045 Uiso calc R 1 H
C17B 0.01495(6) 0.19469(15) 0.04863(7) 0.0336(3) Uani d . 1 C
H17B -0.0285 0.2043 0.0129 0.040 Uiso calc R 1 H

loop_
_atom_site_aniso_label
_atom_site_aniso_U_11
_atom_site_aniso_U_22
_atom_site_aniso_U_33
_atom_site_aniso_U_12
_atom_site_aniso_U_13
_atom_site_aniso_U_23
S1 0.02588(17) 0.03504(19) 0.02473(16) 0.00140(12) 0.01768(13) 0.00248(11)
C2A 0.0241(6) 0.0336(7) 0.0231(5) 0.0063(5) 0.0134(5) 0.0049(5)
C3A 0.0281(6) 0.0397(7) 0.0290(6) 0.0086(5) 0.0178(5) 0.0025(5)
C4A 0.0266(6) 0.0279(6) 0.0226(5) 0.0047(5) 0.0142(5) 0.0035(4)
C5A 0.0232(5) 0.0275(6) 0.0202(5) 0.0044(5) 0.0119(4) 0.0041(4)
C6A 0.0224(5) 0.0244(6) 0.0238(5) 0.0062(4) 0.0133(5) 0.0040(4)
C7A 0.0385(7) 0.0243(6) 0.0270(6) -0.0015(5) 0.0209(5) -0.0023(5)
C8A 0.0436(8) 0.0278(6) 0.0327(6) -0.0007(5) 0.0276(6) -0.0002(5)
C9A 0.0285(6) 0.0258(6) 0.0349(6) 0.0014(5) 0.0196(5) 0.0021(5)
C10A 0.0232(6) 0.0331(7) 0.0258(6) 0.0006(5) 0.0109(5) -0.0030(5)
C11A 0.0240(6) 0.0362(7) 0.0212(5) 0.0045(5) 0.0126(5) 0.0007(5)
C12A 0.0257(6) 0.0271(6) 0.0256(5) 0.0002(5) 0.0183(5) 0.0024(5)
C13A 0.0240(6) 0.0283(6) 0.0305(6) -0.0007(5) 0.0173(5) 0.0025(5)
C14A 0.0306(6) 0.0258(6) 0.0463(7) 0.0017(5) 0.0268(6) 0.0056(5)
C15A 0.0441(8) 0.0246(6) 0.0465(7) -0.0066(5) 0.0354(7) -0.0030(5)
C16A 0.0373(7) 0.0354(7) 0.0303(6) -0.0089(6) 0.0221(6) -0.0048(5)
C17A 0.0273(6) 0.0342(7) 0.0256(6) 0.0006(5) 0.0158(5) 0.0024(5)
C2B 0.0208(6) 0.0488(8) 0.0229(6) 0.0046(5) 0.0140(5) 0.0051(5)
C3B 0.0258(6) 0.0520(8) 0.0286(6) 0.0075(6) 0.0189(5) 0.0027(6)
C4B 0.0207(6) 0.0539(8) 0.0227(6) 0.0024(5) 0.0135(5) 0.0056(5)
C5B 0.0187(6) 0.0500(8) 0.0236(6) 0.0031(5) 0.0119(5) 0.0108(5)
C6B 0.0204(6) 0.0556(9) 0.0238(6) 0.0008(6) 0.0117(5) 0.0125(6)
C7B 0.0253(7) 0.0546(9) 0.0427(8) 0.0049(6) 0.0196(6) 0.0206(7)
C8B 0.0327(8) 0.0606(11) 0.0531(9) 0.0025(7) 0.0232(7) 0.0257(8)
C9B 0.0265(7) 0.0769(12) 0.0404(8) -0.0063(7) 0.0172(6) 0.0218(8)
C10B 0.0236(6) 0.0788(12) 0.0294(7) -0.0027(7) 0.0158(5) 0.0093(7)
C11B 0.0223(6) 0.0638(10) 0.0268(6) -0.0013(6) 0.0144(5) 0.0046(6)
C12B 0.0238(6) 0.0363(7) 0.0329(6) 0.0028(5) 0.0187(5) 0.0117(5)
C13B 0.0243(6) 0.0413(8) 0.0338(6) 0.0029(5) 0.0168(5) 0.0136(6)
C14B 0.0260(6) 0.0381(7) 0.0487(8) 0.0071(5) 0.0240(6) 0.0189(6)
C15B 0.0424(8) 0.0314(7) 0.0566(9) 0.0063(6) 0.0387(7) 0.0143(6)
C16B 0.0416(8) 0.0370(7) 0.0414(7) 0.0005(6) 0.0291(6) 0.0056(6)
C17B 0.0267(6) 0.0404(7) 0.0346(7) 0.0017(5) 0.0184(5) 0.0079(6)

loop_
_atom_type_symbol
_atom_type_description
_atom_type_scat_dispersion_real
_atom_type_scat_dispersion_imag
_atom_type_scat_source
C C 0.0033 0.0016 'International Tables Vol C Tables 4.2.6.8 and 6.1.1.4'
H H 0.0000 0.0000 'International Tables Vol C Tables 4.2.6.8 and 6.1.1.4'
S S 0.1246 0.1234 'International Tables Vol C Tables 4.2.6.8 and 6.1.1.4'

loop_
_geom_angle_atom_site_label_1
_geom_angle_atom_site_label_2
_geom_angle_atom_site_label_3
_geom_angle
C2A S1 C2B 92.39(6)
C3A C2A C4A 123.28(12)
C3A C2A S1 110.46(10)
C4A C2A S1 126.19(9)
C2A C3A C3B 113.21(13)
C2A C3A H3A 123.4
C3B C3A H3A 123.4
C5A C4A C2A 131.36(12)
C5A C4A H4A 114.3
C2A C4A H4A 114.3
C4A C5A C6A 119.18(11)
C4A C5A C12A 124.86(11)
C6A C5A C12A 115.96(10)
C11A C6A C7A 118.26(11)
C11A C6A C5A 121.71(10)
C7A C6A C5A 120.01(11)
C8A C7A C6A 120.85(11)
C8A C7A H7A 119.6
C6A C7A H7A 119.6
C9A C8A C7A 120.14(11)
C9A C8A H8A 119.9
C7A C8A H8A 119.9
C8A C9A C10A 119.58(12)
C8A C9A H9A 120.2
C10A C9A H9A 120.2
C11A C10A C9A 120.37(12)
C11A C10A H10A 119.8
C9A C10A H10A 119.8
C10A C11A C6A 120.79(11)
C10A C11A H11A 119.6
C6A C11A H11A 119.6
C17A C12A C13A 118.49(11)
C17A C12A C5A 121.81(11)
C13A C12A C5A 119.60(11)
C14A C13A C12A 120.65(12)
C14A C13A H13A 119.7
C12A C13A H13A 119.7
C15A C14A C13A 120.17(12)
C15A C14A H14A 119.9
C13A C14A H14A 119.9
C16A C15A C14A 119.61(12)
C16A C15A H15A 120.2
C14A C15A H15A 120.2
C15A C16A C17A 120.37(12)
C15A C16A H16A 119.8
C17A C16A H16A 119.8
C16A C17A C12A 120.69(12)
C16A C17A H17A 119.7
C12A C17A H17A 119.7
C3B C2B C4B 124.33(11)
C3B C2B S1 109.84(10)
C4B C2B S1 125.79(10)
C2B C3B C3A 114.08(11)
C2B C3B H3B 123.0
C3A C3B H3B 123.0
C5B C4B C2B 130.62(12)
C5B C4B H4B 114.7
C2B C4B H4B 114.7
C4B C5B C6B 121.52(12)
C4B C5B C12B 121.85(12)
C6B C5B C12B 116.63(13)
C7B C6B C11B 117.82(13)
C7B C6B C5B 119.98(12)
C11B C6B C5B 122.19(14)
C8B C7B C6B 121.37(14)
C8B C7B H7B 119.3
C6B C7B H7B 119.3
C9B C8B C7B 119.96(17)
C9B C8B H8B 120.0
C7B C8B H8B 120.0
C10B C9B C8B 119.55(14)
C10B C9B H9B 120.2
C8B C9B H9B 120.2
C9B C10B C11B 120.65(14)
C9B C10B H10B 119.7
C11B C10B H10B 119.7
C10B C11B C6B 120.65(16)
C10B C11B H11B 119.7
C6B C11B H11B 119.7
C17B C12B C13B 118.78(12)
C17B C12B C5B 120.80(11)
C13B C12B C5B 120.41(12)
C14B C13B C12B 120.20(13)
C14B C13B H13B 119.9
C12B C13B H13B 119.9
C15B C14B C13B 120.41(12)
C15B C14B H14B 119.8
C13B C14B H14B 119.8
C14B C15B C16B 119.90(13)
C14B C15B H15B 120.0
C16B C15B H15B 120.0
C15B C16B C17B 119.92(14)
C15B C16B H16B 120.0
C17B C16B H16B 120.0
C16B C17B C12B 120.77(12)
C16B C17B H17B 119.6
C12B C17B H17B 119.6

loop_
_geom_bond_atom_site_label_1
_geom_bond_atom_site_label_2
_geom_bond_distance
S1 C2A 1.7337(14)
S1 C2B 1.7413(12)
C2A C3A 1.3779(17)
C2A C4A 1.4446(17)
C3A C3B 1.4037(19)
C3A H3A 0.950
C4A C5A 1.3461(16)
C4A H4A 0.950
C5A C6A 1.4853(16)
C5A C12A 1.4915(17)
C6A C11A 1.3936(17)
C6A C7A 1.3994(16)
C7A C8A 1.3864(18)
C7A H7A 0.950
C8A C9A 1.3841(18)
C8A H8A 0.950
C9A C10A 1.3874(18)
C9A H9A 0.950
C10A C11A 1.3844(18)
C10A H10A 0.950
C11A H11A 0.950
C12A C17A 1.3923(17)
C12A C13A 1.3954(17)
C13A C14A 1.3866(18)
C13A H13A 0.950
C14A C15A 1.3852(19)
C14A H14A 0.950
C15A C16A 1.382(2)
C15A H15A 0.950
C16A C17A 1.3846(19)
C16A H16A 0.950
C17A H17A 0.950
C2B C3B 1.375(2)
C2B C4B 1.4442(19)
C3B H3B 0.950
C4B C5B 1.347(2)
C4B H4B 0.950
C5B C6B 1.4845(18)
C5B C12B 1.4896(17)
C6B C7B 1.395(2)
C6B C11B 1.4028(19)
C7B C8B 1.389(2)
C7B H7B 0.950
C8B C9B 1.385(2)
C8B H8B 0.950
C9B C10B 1.384(3)
C9B H9B 0.950
C10B C11B 1.386(2)
C10B H10B 0.950
C11B H11B 0.950
C12B C17B 1.3889(19)
C12B C13B 1.3976(17)
C13B C14B 1.3873(19)
C13B H13B 0.950
C14B C15B 1.379(2)
C14B H14B 0.950
C15B C16B 1.385(2)
C15B H15B 0.950
C16B C17B 1.3867(19)
C16B H16B 0.950
C17B H17B 0.950

loop_
_geom_torsion_atom_site_label_1
_geom_torsion_atom_site_label_2
_geom_torsion_atom_site_label_3
_geom_torsion_atom_site_label_4
_geom_torsion
C2B S1 C2A C3A -1.12(10)
C2B S1 C2A C4A 175.79(11)
C4A C2A C3A C3B -176.11(11)
S1 C2A C3A C3B 0.91(14)
C3A C2A C4A C5A 171.94(13)
S1 C2A C4A C5A -4.60(19)
C2A C4A C5A C6A -177.27(11)
C2A C4A C5A C12A 2.9(2)
C4A C5A C6A C11A 42.56(16)
C12A C5A C6A C11A -137.61(12)
C4A C5A C6A C7A -135.71(12)
C12A C5A C6A C7A 44.11(15)
C11A C6A C7A C8A -1.59(18)
C5A C6A C7A C8A 176.74(11)
C6A C7A C8A C9A 1.4(2)
C7A C8A C9A C10A -0.5(2)
C8A C9A C10A C11A -0.22(19)
C9A C10A C11A C6A 0.02(19)
C7A C6A C11A C10A 0.87(18)
C5A C6A C11A C10A -177.43(11)
C4A C5A C12A C17A 73.94(16)
C6A C5A C12A C17A -105.87(13)
C4A C5A C12A C13A -109.66(14)
C6A C5A C12A C13A 70.53(13)
C17A C12A C13A C14A -0.39(17)
C5A C12A C13A C14A -176.91(11)
C12A C13A C14A C15A 1.36(18)
C13A C14A C15A C16A -1.57(18)
C14A C15A C16A C17A 0.82(19)
C15A C16A C17A C12A 0.15(19)
C13A C12A C17A C16A -0.37(18)
C5A C12A C17A C16A 176.07(11)
C2A S1 C2B C3B 1.05(10)
C2A S1 C2B C4B 179.09(11)
C4B C2B C3B C3A -178.80(11)
S1 C2B C3B C3A -0.74(14)
C2A C3A C3B C2B -0.11(16)
C3B C2B C4B C5B -175.69(13)
S1 C2B C4B C5B 6.5(2)
C2B C4B C5B C6B -174.85(12)
C2B C4B C5B C12B 5.2(2)
C4B C5B C6B C7B -160.75(13)
C12B C5B C6B C7B 19.18(17)
C4B C5B C6B C11B 20.20(18)
C12B C5B C6B C11B -159.88(12)
C11B C6B C7B C8B -0.2(2)
C5B C6B C7B C8B -179.33(13)
C6B C7B C8B C9B -0.4(2)
C7B C8B C9B C10B 0.5(2)
C8B C9B C10B C11B 0.0(2)
C9B C10B C11B C6B -0.7(2)
C7B C6B C11B C10B 0.77(19)
C5B C6B C11B C10B 179.85(12)
C4B C5B C12B C17B -112.53(15)
C6B C5B C12B C17B 67.54(16)
C4B C5B C12B C13B 69.04(17)
C6B C5B C12B C13B -110.88(14)
C17B C12B C13B C14B 0.17(19)
C5B C12B C13B C14B 178.62(12)
C12B C13B C14B C15B -0.4(2)
C13B C14B C15B C16B 0.9(2)
C14B C15B C16B C17B -1.3(2)
C15B C16B C17B C12B 1.0(2)
C13B C12B C17B C16B -0.5(2)
C5B C12B C17B C16B -178.94(13)

loop_
_cod_related_entry_id
_cod_related_entry_database
_cod_related_entry_code
1 ChemSpider 18939922
